data_4330943
loop_
_publ_author_name
'William T. Eckenhoff'
'Ashley B. Biernesser'
'Tomislav Pintauer'

_publ_section_title
;
 Kinetic and Mechanistic Aspects of Atom Transfer Radical Addition (ATRA)
 Catalyzed by Copper Complexes with Tris(2-pyridylmethyl)amine
;
_journal_name_full 'Inorganic Chemistry'
_journal_page_first 11917
_journal_page_last 11929
_journal_paper_doi 10.1021/ic3018198
_journal_volume 51
_journal_year 2012
_chemical_formula_moiety 'C8 H7 N S'
_chemical_formula_sum 'C8 H7 N S'
_chemical_formula_weight 149.21
_chemical_name_common thiocyanatobenzene
_chemical_name_systematic
; 
 ? 
;
_space_group_IT_number 4
_symmetry_cell_setting monoclinic
_symmetry_space_group_name_Hall 'P 2yb'
_symmetry_space_group_name_H-M 'P 1 21 1'
_atom_sites_solution_hydrogens geom
_atom_sites_solution_primary direct
_atom_sites_solution_secondary difmap
_audit_creation_method SHELXL-97
_cell_angle_alpha 90.00
_cell_angle_beta 96.739(2)
_cell_angle_gamma 90.00
_cell_formula_units_Z 2
_cell_length_a 6.0033(12)
_cell_length_b 7.4485(15)
_cell_length_c 8.5108(17)
_cell_measurement_reflns_used 2464
_cell_measurement_temperature 150(2)
_cell_measurement_theta_max 28.7575
_cell_measurement_theta_min 3.4175
_cell_volume 377.94(13)
_computing_cell_refinement 'SAINT (Bruker, 1998)'
_computing_data_collection 'SMART (Bruker, 1998)'
_computing_data_reduction SAINT
_computing_molecular_graphics 'SHELXTL (Sheldrick, 2000)'
_computing_publication_material 'ORTEP-3 for Windows (Faruggia, 1997)'
_computing_structure_refinement 'SHELXL-97 (Sheldrick, 2008)'
_computing_structure_solution 'SHELXS-97 (Sheldrick, 2008)'
_diffrn_ambient_temperature 150(2)
_diffrn_measured_fraction_theta_full 0.996
_diffrn_measured_fraction_theta_max 0.996
_diffrn_measurement_device_type 'Bruker Smart ApexII'
_diffrn_measurement_method '\f and \w Scans'
_diffrn_radiation_monochromator graphite
_diffrn_radiation_source 'fine-focus sealed tube'
_diffrn_radiation_type MoK\a
_diffrn_radiation_wavelength 0.71073
_diffrn_reflns_av_R_equivalents 0.0216
_diffrn_reflns_av_sigmaI/netI 0.0298
_diffrn_reflns_limit_h_max 8
_diffrn_reflns_limit_h_min -8
_diffrn_reflns_limit_k_max 10
_diffrn_reflns_limit_k_min -9
_diffrn_reflns_limit_l_max 11
_diffrn_reflns_limit_l_min -11
_diffrn_reflns_number 3872
_diffrn_reflns_theta_full 28.82
_diffrn_reflns_theta_max 28.82
_diffrn_reflns_theta_min 2.41
_exptl_absorpt_coefficient_mu 0.343
_exptl_absorpt_correction_T_max 0.9440
_exptl_absorpt_correction_T_min 0.8973
_exptl_absorpt_correction_type multi-scan
_exptl_absorpt_process_details 'SADABS (Sheldrick, 2002)'
_exptl_crystal_colour colorless
_exptl_crystal_density_diffrn 1.311
_exptl_crystal_description rhomboid
_exptl_crystal_F_000 156
_exptl_crystal_size_max 0.32
_exptl_crystal_size_mid 0.28
_exptl_crystal_size_min 0.17
_refine_diff_density_max 0.315
_refine_diff_density_min -0.305
_refine_diff_density_rms 0.053
_refine_ls_abs_structure_details 'Flack H D (1983), Acta Cryst. A39, 876-881'
_refine_ls_abs_structure_Flack 0.04(8)
_refine_ls_extinction_method none
_refine_ls_goodness_of_fit_ref 0.833
_refine_ls_hydrogen_treatment constr
_refine_ls_matrix_type full
_refine_ls_number_parameters 91
_refine_ls_number_reflns 1911
_refine_ls_number_restraints 1
_refine_ls_restrained_S_all 0.833
_refine_ls_R_factor_all 0.0365
_refine_ls_R_factor_gt 0.0323
_refine_ls_shift/su_max 0.000
_refine_ls_shift/su_mean 0.000
_refine_ls_structure_factor_coef Fsqd
_refine_ls_weighting_details 'calc w=1/[\s^2^(Fo^2^)+(0.1000P)^2^+0.0000P] where P=(Fo^2^+2Fc^2^)/3'
_refine_ls_weighting_scheme calc
_refine_ls_wR_factor_gt 0.0906
_refine_ls_wR_factor_ref 0.1003
_reflns_number_gt 1771
_reflns_number_total 1911
_reflns_threshold_expression >2sigma(I)
_cod_data_source_file ic3018198_si_002_6.cif
_cod_data_source_block BzSCN
_cod_original_sg_symbol_H-M 'P 21'
_cod_database_code 4330943

loop_
_symmetry_equiv_pos_as_xyz
'x, y, z'
'-x, y+1/2, -z'

loop_
_atom_site_label
_atom_site_type_symbol
_atom_site_fract_x
_atom_site_fract_y
_atom_site_fract_z
_atom_site_U_iso_or_equiv
_atom_site_adp_type
_atom_site_occupancy
_atom_site_symmetry_multiplicity
_atom_site_calc_flag
_atom_site_refinement_flags
S1 S 0.82445(7) 0.79849(6) 0.09231(5) 0.03551(15) Uani 1 1 d .
C1 C 0.6256(3) 0.4934(2) 0.3781(2) 0.0268(3) Uani 1 1 d .
H1 H 0.5391 0.4420 0.2888 0.032 Uiso 1 1 calc R
C7 C 0.9112(3) 0.5903(2) 0.2010(2) 0.0299(3) Uani 1 1 d .
H7A H 0.8542 0.4856 0.1368 0.036 Uiso 1 1 calc R
H7B H 1.0771 0.5834 0.2154 0.036 Uiso 1 1 calc R
C8 C 0.5478(3) 0.7558(2) 0.05267(19) 0.0301(3) Uani 1 1 d .
C4 C 0.8797(3) 0.6400(2) 0.6411(2) 0.0355(4) Uani 1 1 d .
H4 H 0.9668 0.6898 0.7310 0.043 Uiso 1 1 calc R
C6 C 0.8274(3) 0.5797(2) 0.35953(18) 0.0242(3) Uani 1 1 d .
C2 C 0.5498(3) 0.4821(2) 0.5265(2) 0.0320(4) Uani 1 1 d .
H2 H 0.4113 0.4247 0.5376 0.038 Uiso 1 1 calc R
C3 C 0.6769(4) 0.5548(2) 0.6581(2) 0.0365(4) Uani 1 1 d .
H3 H 0.6260 0.5465 0.7594 0.044 Uiso 1 1 calc R
C5 C 0.9545(3) 0.6521(2) 0.4930(2) 0.0297(3) Uani 1 1 d .
H5 H 1.0929 0.7100 0.4822 0.036 Uiso 1 1 calc R
N1 N 0.3587(3) 0.7304(3) 0.0227(2) 0.0409(4) Uani 1 1 d .

loop_
_atom_site_aniso_label
_atom_site_aniso_U_11
_atom_site_aniso_U_22
_atom_site_aniso_U_33
_atom_site_aniso_U_23
_atom_site_aniso_U_13
_atom_site_aniso_U_12
S1 0.0303(2) 0.0393(2) 0.0362(2) 0.01153(19) 0.00091(14) -0.00719(18)
C1 0.0240(7) 0.0234(8) 0.0322(7) 0.0007(6) 0.0003(6) -0.0016(6)
C7 0.0253(8) 0.0304(9) 0.0344(8) 0.0020(7) 0.0051(6) 0.0031(6)
C8 0.0340(8) 0.0286(8) 0.0282(7) 0.0018(6) 0.0056(6) 0.0019(6)
C4 0.0492(10) 0.0252(8) 0.0302(8) -0.0009(7) -0.0040(7) -0.0011(7)
C6 0.0240(7) 0.0185(7) 0.0298(7) 0.0012(5) 0.0021(6) 0.0015(5)
C2 0.0303(8) 0.0246(8) 0.0426(9) 0.0060(7) 0.0101(7) 0.0001(6)
C3 0.0544(12) 0.0245(8) 0.0322(8) 0.0061(6) 0.0120(8) 0.0035(7)
C5 0.0289(8) 0.0220(8) 0.0371(8) 0.0007(6) -0.0012(7) -0.0031(6)
N1 0.0308(8) 0.0424(9) 0.0491(9) 0.0049(7) 0.0040(7) 0.0034(7)

loop_
_atom_type_symbol
_atom_type_description
_atom_type_scat_dispersion_real
_atom_type_scat_dispersion_imag
_atom_type_scat_source
C C 0.0033 0.0016 'International Tables Vol C Tables 4.2.6.8 and 6.1.1.4'
H H 0.0000 0.0000 'International Tables Vol C Tables 4.2.6.8 and 6.1.1.4'
N N 0.0061 0.0033 'International Tables Vol C Tables 4.2.6.8 and 6.1.1.4'
S S 0.1246 0.1234 'International Tables Vol C Tables 4.2.6.8 and 6.1.1.4'

loop_
_geom_angle_atom_site_label_1
_geom_angle_atom_site_label_2
_geom_angle_atom_site_label_3
_geom_angle
C8 S1 C7 98.91(8)
C2 C1 C6 120.68(16)
C2 C1 H1 119.7
C6 C1 H1 119.7
C6 C7 S1 112.98(12)
C6 C7 H7A 109.0
S1 C7 H7A 109.0
C6 C7 H7B 109.0
S1 C7 H7B 109.0
H7A C7 H7B 107.8
N1 C8 S1 178.15(17)
C5 C4 C3 120.16(17)
C5 C4 H4 119.9
C3 C4 H4 119.9
C1 C6 C5 118.88(15)
C1 C6 C7 120.97(15)
C5 C6 C7 120.13(15)
C3 C2 C1 120.01(17)
C3 C2 H2 120.0
C1 C2 H2 120.0
C2 C3 C4 119.81(18)
C2 C3 H3 120.1
C4 C3 H3 120.1
C4 C5 C6 120.47(16)
C4 C5 H5 119.8
C6 C5 H5 119.8

loop_
_geom_bond_atom_site_label_1
_geom_bond_atom_site_label_2
_geom_bond_distance
S1 C8 1.6856(18)
S1 C7 1.8492(18)
C1 C2 1.394(2)
C1 C6 1.396(2)
C1 H1 0.9500
C7 C6 1.496(2)
C7 H7A 0.9900
C7 H7B 0.9900
C8 N1 1.150(2)
C4 C5 1.390(3)
C4 C3 1.395(3)
C4 H4 0.9500
C6 C5 1.400(2)
C2 C3 1.389(3)
C2 H2 0.9500
C3 H3 0.9500
C5 H5 0.9500

loop_
_cod_related_entry_id
_cod_related_entry_database
_cod_related_entry_code
1 ChemSpider 17163
